data_7119491
loop_
_publ_author_name
'Thrimurtulu, Neetipalli'
'Nallagonda, Rajender'
'Volla, Chandra M. R.'

_publ_section_title
;
 Cobalt-catalyzed aryl C-H activation and highly regioselective
 intermolecular annulation of sulfonamides with allenes.
;
_journal_issue 11
_journal_name_full 'Chemical communications (Cambridge, England)'
_journal_page_first 1872
_journal_page_last 1875
_journal_paper_doi 10.1039/c6cc08622e
_journal_volume 53
_journal_year 2017
_chemical_formula_moiety 'C20 H18 N2 O4 S'
_chemical_formula_sum 'C20 H18 N2 O4 S'
_chemical_formula_weight 382.42
_space_group_crystal_system triclinic
_space_group_IT_number 2
_space_group_name_Hall '-P 1'
_space_group_name_H-M_alt 'P -1'
_symmetry_space_group_name_Hall '-P 1'
_symmetry_space_group_name_H-M 'P -1'
_atom_sites_solution_hydrogens geom
_audit_creation_date 2016-08-08
_audit_creation_method
;
Olex2 1.2-alpha
(compiled 2015.10.28 svn.r3245 for OlexSys, GUI svn.r5128)
;
_audit_update_record
;
2016-09-15 deposited with the CCDC.
2017-01-16 downloaded from the CCDC.
;
_cell_angle_alpha 111.680(5)
_cell_angle_beta 91.034(4)
_cell_angle_gamma 90.043(4)
_cell_formula_units_Z 4
_cell_length_a 11.1094(5)
_cell_length_b 13.0608(7)
_cell_length_c 13.2880(7)
_cell_measurement_reflns_used 11430
_cell_measurement_temperature 293(2)
_cell_measurement_theta_max 29.9810
_cell_measurement_theta_min 2.4280
_cell_volume 1791.32(17)
_computing_cell_refinement 'CrysAlisPro 1.171.38.43 (Rigaku OD, 2015)'
_computing_data_collection 'CrysAlisPro 1.171.38.43 (Rigaku OD, 2015)'
_computing_data_reduction 'CrysAlisPro 1.171.38.43 (Rigaku OD, 2015)'
_computing_molecular_graphics 'Olex2 (Dolomanov et al., 2009)'
_computing_publication_material 'Olex2 (Dolomanov et al., 2009)'
_computing_structure_refinement 'ShelXL (Sheldrick, 2015)'
_computing_structure_solution 'ShelXT (Sheldrick, 2015)'
_diffrn_ambient_temperature 293(2)
_diffrn_detector 'CCD plate'
_diffrn_measured_fraction_theta_full 1.000
_diffrn_measured_fraction_theta_max 1.000
_diffrn_measurement_details
;
List of Runs (angles in degrees, time in seconds):

  # Type    Start    End  Width  t~exp~   \w     \q     \k     \f   Frames
#--------------------------------------------------------------------------
  1  \w   -110.00  70.00   0.50    8.00    --  -20.00   0.00  36.00  360
  2  \w    -67.50   5.00   0.50    8.00    --  -20.00 -72.00-180.00  145
  3  \w    -77.50   3.50   0.50    8.00    --  -20.00 -72.00  36.00  162
  4  \w    -56.50   1.00   0.50    8.00    --  -20.00  72.00 -36.00  115
  5  \w    -59.00 -27.50   0.50    8.00    --  -20.00  72.00-180.00   63
  6  \w   -110.00  70.00   0.50    8.00    --  -20.00   0.00 -36.00  360
  7  \w    -73.00  10.50   0.50    8.00    --  -20.00 -72.00 108.00  167
  8  \w    -70.00   5.00   0.50    8.00    --  -20.00 -72.00 -36.00  150
  9  \w    -52.50   1.00   0.50    8.00    --  -20.00  72.00-108.00  107
 10  \w    -59.00 -28.50   0.50    8.00    --  -20.00  72.00 108.00   61
 11  \w    -54.00  70.00   0.50    8.00    --  -20.00   0.00 108.00  248
 12  \w     -4.00  40.00   0.50    8.00    --  -20.00   0.00-180.00   88
;
_diffrn_measurement_device 'abstract diffractometer'
_diffrn_measurement_device_type 'dtrek-CrysAlisPro-abstract goniometer imported rigaku-d*trek images'
_diffrn_measurement_method '\w scans'
_diffrn_orient_matrix_type 'CrysAlisPro convention (1999,Acta A55,543-557)'
_diffrn_orient_matrix_UB_11 0.0421082000
_diffrn_orient_matrix_UB_12 0.0383978000
_diffrn_orient_matrix_UB_13 0.0345791000
_diffrn_orient_matrix_UB_21 0.0069571000
_diffrn_orient_matrix_UB_22 -0.0336109000
_diffrn_orient_matrix_UB_23 0.0311469000
_diffrn_orient_matrix_UB_31 0.0475030000
_diffrn_orient_matrix_UB_32 -0.0284881000
_diffrn_orient_matrix_UB_33 -0.0336911000
_diffrn_radiation_monochromator graphite
_diffrn_radiation_probe x-ray
_diffrn_radiation_type MoK\a
_diffrn_radiation_wavelength 0.71073
_diffrn_reflns_av_R_equivalents 0.1189
_diffrn_reflns_av_unetI/netI 0.0722
_diffrn_reflns_Laue_measured_fraction_full 1.000
_diffrn_reflns_Laue_measured_fraction_max 1.000
_diffrn_reflns_limit_h_max 13
_diffrn_reflns_limit_h_min -13
_diffrn_reflns_limit_k_max 15
_diffrn_reflns_limit_k_min -15
_diffrn_reflns_limit_l_max 15
_diffrn_reflns_limit_l_min -15
_diffrn_reflns_number 34781
_diffrn_reflns_point_group_measured_fraction_full 1.000
_diffrn_reflns_point_group_measured_fraction_max 1.000
_diffrn_reflns_theta_full 24.996
_diffrn_reflns_theta_max 24.996
_diffrn_reflns_theta_min 1.649
_diffrn_source 'fine-focus sealed X-ray tube'
_diffrn_source_type 'Enhance (Mo) X-ray Source'
_exptl_absorpt_coefficient_mu 0.210
_exptl_absorpt_correction_T_max 1.00000
_exptl_absorpt_correction_T_min 0.61543
_exptl_absorpt_correction_type multi-scan
_exptl_absorpt_process_details
;
CrysAlisPro 1.171.38.43 (Rigaku Oxford Diffraction, 2015)
Empirical absorption correction using spherical harmonics,
 implemented in SCALE3 ABSPACK scaling algorithm.
;
_exptl_crystal_colour colourless
_exptl_crystal_colour_primary colourless
_exptl_crystal_density_diffrn 1.418
_exptl_crystal_description needle
_exptl_crystal_F_000 800
_exptl_crystal_size_max 0.215
_exptl_crystal_size_mid 0.082
_exptl_crystal_size_min 0.035
_refine_diff_density_max 1.190
_refine_diff_density_min -0.906
_refine_diff_density_rms 0.139
_refine_ls_extinction_method none
_refine_ls_goodness_of_fit_ref 1.064
_refine_ls_hydrogen_treatment constr
_refine_ls_matrix_type full
_refine_ls_number_parameters 491
_refine_ls_number_reflns 6319
_refine_ls_number_restraints 0
_refine_ls_restrained_S_all 1.064
_refine_ls_R_factor_all 0.1147
_refine_ls_R_factor_gt 0.0881
_refine_ls_shift/su_max 0.000
_refine_ls_shift/su_mean 0.000
_refine_ls_structure_factor_coef Fsqd
_refine_ls_weighting_details 'w=1/[\s^2^(Fo^2^)+(0.0870P)^2^+6.7068P] where P=(Fo^2^+2Fc^2^)/3'
_refine_ls_weighting_scheme calc
_refine_ls_wR_factor_gt 0.2157
_refine_ls_wR_factor_ref 0.2363
_reflns_Friedel_coverage 0.000
_reflns_number_gt 4749
_reflns_number_total 6319
_reflns_threshold_expression 'I > 2\s(I)'
_cod_data_source_file c6cc08622e2.cif
_cod_data_source_block cmrv-nt-112_mo
_cod_depositor_comments 'Adding full bibliography for 7119490--7119492.cif.'
_cod_original_cell_volume 1791.31(16)
_cod_database_code 7119491
_chemical_oxdiff_formula C20H18N2O4S1
_shelx_space_group_comment
;
The symmetry employed for this shelxl refinement is uniquely defined
by the following loop, which should always be used as a source of
symmetry information in preference to the above space-group names.
They are only intended as comments.
;
_reflns_odcompleteness_completeness 90.81
_reflns_odcompleteness_iscentric 1
_reflns_odcompleteness_theta 31.09
_olex2_refinement_description
;
1. Fixed Uiso
 At 1.2 times of:
  All C(H) groups, All C(H,H) groups
 At 1.5 times of:
  All C(H,H,H) groups
2.a Secondary CH2 refined with riding coordinates:
 C00M(H00A,H00B), C00X(H00C,H00D)
2.b Aromatic/amide H refined with riding coordinates:
 C00H(H00H), C00I(H00I), C00J(H00J), C00O(H00O), C00P(H00P), C00Q(H00Q),
 C00T(H00T), C00U(H00U), C00W(H00W), C00Z(H00Z), C010(H010), C014(H014),
 C015(H015), C017(H017), C018(H018), C019(H019), C01A(H01G), C01C(H01H),
 C01D(H01I), C01E(H01J)
2.c Idealised Me refined as rotating group:
 C01F(H01K,H01L,H01M), C01G(H01A,H01B,H01C), C01H(H01N,H01O,H01P), C01I(H01D,
 H01E,H01F)
;
_shelx_shelxl_version_number 2014/7
_olex2_submission_special_instructions 'No special instructions were received'
_oxdiff_exptl_absorpt_empirical_details
;
Empirical correction (ABSPACK) includes:
- Absorption correction using spherical harmonics
- Frame scaling
- Detector area scaling
;
_oxdiff_exptl_absorpt_empirical_full_max 1.966
_oxdiff_exptl_absorpt_empirical_full_min 0.574

loop_
_space_group_symop_operation_xyz
'x, y, z'
'-x, -y, -z'

loop_
_atom_site_label
_atom_site_type_symbol
_atom_site_fract_x
_atom_site_fract_y
_atom_site_fract_z
_atom_site_U_iso_or_equiv
_atom_site_adp_type
_atom_site_occupancy
_atom_site_site_symmetry_order
_atom_site_calc_flag
_atom_site_refinement_flags_posn
S001 S 1.01984(10) 0.56153(10) 0.30854(11) 0.0324(3) Uani 1 1 d .
S002 S 0.52234(11) -0.06717(10) 0.21066(13) 0.0406(4) Uani 1 1 d .
O003 O 1.0296(3) 0.9845(3) 0.6693(3) 0.0367(8) Uani 1 1 d .
O004 O 0.5274(3) -0.4804(3) -0.1642(3) 0.0364(8) Uani 1 1 d .
O005 O 0.7646(3) 0.5719(3) 0.0624(3) 0.0381(9) Uani 1 1 d .
O006 O 0.2528(3) -0.0834(3) 0.4314(3) 0.0391(9) Uani 1 1 d .
O007 O 1.0411(3) 0.4653(3) 0.3344(3) 0.0464(10) Uani 1 1 d .
O008 O 1.1006(3) 0.5846(3) 0.2360(3) 0.0454(10) Uani 1 1 d .
N009 N 0.7270(3) 0.4983(3) 0.3917(3) 0.0287(9) Uani 1 1 d .
O00A O 0.5510(4) 0.0312(3) 0.1912(4) 0.0616(14) Uani 1 1 d .
N00B N 0.2294(3) 0.0019(3) 0.1145(4) 0.0325(10) Uani 1 1 d .
O00C O 0.5983(3) -0.0942(3) 0.2857(4) 0.0573(13) Uani 1 1 d .
N00D N 0.3825(3) -0.0568(3) 0.2523(4) 0.0310(10) Uani 1 1 d .
N00E N 0.8820(3) 0.5513(3) 0.2558(3) 0.0282(9) Uani 1 1 d .
C00F C 0.9428(4) 0.7674(4) 0.4159(4) 0.0236(10) Uani 1 1 d .
C00G C 1.0242(4) 0.8808(4) 0.5916(4) 0.0270(10) Uani 1 1 d .
C00H C 0.9527(4) 0.8684(4) 0.5011(4) 0.0273(10) Uani 1 1 d .
H00H H 0.9109 0.9286 0.4974 0.033 Uiso 1 1 calc R
C00I C 0.4495(4) -0.3690(4) 0.0017(4) 0.0272(11) Uani 1 1 d .
H00I H 0.4046 -0.4297 0.0002 0.033 Uiso 1 1 calc R
C00J C 0.3531(4) -0.2534(4) 0.1740(4) 0.0276(10) Uani 1 1 d .
H00J H 0.3178 -0.3155 0.1798 0.033 Uiso 1 1 calc R
C00K C 0.2489(4) 0.0770(4) 0.2161(4) 0.0281(11) Uani 1 1 d .
C00L C 0.7444(4) 0.4204(4) 0.2914(4) 0.0258(10) Uani 1 1 d .
C00M C 0.7280(4) 0.6309(4) 0.1695(4) 0.0290(11) Uani 1 1 d .
H00A H 0.6618 0.5914 0.1856 0.035 Uiso 1 1 calc R
H00B H 0.6980 0.7021 0.1737 0.035 Uiso 1 1 calc R
C00N C 0.1976(4) 0.1853(4) 0.2534(4) 0.0322(12) Uani 1 1 d .
C00O C 0.3484(4) 0.1239(4) 0.3922(4) 0.0328(12) Uani 1 1 d .
H00O H 0.3977 0.1040 0.4391 0.039 Uiso 1 1 calc R
C00P C 0.2961(5) 0.2308(4) 0.4279(5) 0.0356(12) Uani 1 1 d .
H00P H 0.3121 0.2807 0.4977 0.043 Uiso 1 1 calc R
C00Q C 0.8434(4) 0.3688(4) 0.1182(4) 0.0319(11) Uani 1 1 d .
H00Q H 0.8946 0.3861 0.0720 0.038 Uiso 1 1 calc R
C00R C 0.3204(4) -0.1543(4) 0.2447(4) 0.0271(10) Uani 1 1 d .
C00S C 1.0107(4) 0.6792(4) 0.4245(4) 0.0274(11) Uani 1 1 d .
C00T C 0.2228(4) 0.2600(4) 0.3598(4) 0.0347(12) Uani 1 1 d .
H00T H 0.1890 0.3298 0.3837 0.042 Uiso 1 1 calc R
C00U C 0.8591(4) 0.7485(4) 0.3247(4) 0.0268(10) Uani 1 1 d .
H00U H 0.8271 0.8098 0.3144 0.032 Uiso 1 1 calc R
C00V C 0.8257(4) 0.6490(4) 0.2550(4) 0.0253(10) Uani 1 1 d .
C00W C 0.6558(4) 0.4718(4) 0.4564(4) 0.0340(12) Uani 1 1 d .
H00W H 0.6431 0.5244 0.5250 0.041 Uiso 1 1 calc R
C00X C 0.2187(4) -0.1392(4) 0.3209(4) 0.0304(11) Uani 1 1 d .
H00C H 0.1556 -0.0978 0.3020 0.036 Uiso 1 1 calc R
H00D H 0.1858 -0.2109 0.3118 0.036 Uiso 1 1 calc R
C00Y C 0.4398(4) -0.2699(4) 0.0893(4) 0.0274(10) Uani 1 1 d .
C00Z C 0.7873(4) 0.2636(4) 0.0832(4) 0.0323(11) Uani 1 1 d .
H00Z H 0.8021 0.2122 0.0145 0.039 Uiso 1 1 calc R
C010 C 0.1197(4) 0.2098(4) 0.1799(5) 0.0348(12) Uani 1 1 d .
H010 H 0.0811 0.2775 0.2014 0.042 Uiso 1 1 calc R
C011 C 0.8227(4) 0.4449(4) 0.2189(4) 0.0264(10) Uani 1 1 d .
C012 C 0.3264(4) 0.0514(4) 0.2901(4) 0.0288(11) Uani 1 1 d .
C013 C 0.5248(4) -0.3791(4) -0.0831(4) 0.0307(11) Uani 1 1 d .
C014 C 1.0769(4) 0.6901(4) 0.5174(4) 0.0347(12) Uani 1 1 d .
H014 H 1.1169 0.6296 0.5224 0.042 Uiso 1 1 calc R
C015 C 0.5970(4) 0.3681(4) 0.4283(5) 0.0349(12) Uani 1 1 d .
H015 H 0.5494 0.3531 0.4781 0.042 Uiso 1 1 calc R
C016 C 0.6884(4) 0.3137(4) 0.2545(4) 0.0298(11) Uani 1 1 d .
C017 C 1.0836(4) 0.7899(4) 0.6020(4) 0.0334(12) Uani 1 1 d .
H017 H 1.1265 0.7973 0.6651 0.040 Uiso 1 1 calc R
C018 C 0.7114(4) 0.2373(4) 0.1505(4) 0.0325(11) Uani 1 1 d .
H018 H 0.6749 0.1681 0.1269 0.039 Uiso 1 1 calc R
C019 C 0.6116(4) 0.2919(4) 0.3284(4) 0.0328(12) Uani 1 1 d .
H019 H 0.5711 0.2247 0.3077 0.039 Uiso 1 1 calc R
C01A C 0.1580(5) 0.0306(4) 0.0495(4) 0.0351(12) Uani 1 1 d .
H01G H 0.1437 -0.0209 -0.0199 0.042 Uiso 1 1 calc R
C01B C 0.5128(4) -0.1809(4) 0.0903(4) 0.0317(12) Uani 1 1 d .
C01C C 0.1013(5) 0.1345(4) 0.0778(5) 0.0386(13) Uani 1 1 d .
H01H H 0.0529 0.1508 0.0280 0.046 Uiso 1 1 calc R
C01D C 0.5828(5) -0.1890(4) 0.0033(5) 0.0448(15) Uani 1 1 d .
H01I H 0.6256 -0.1278 0.0032 0.054 Uiso 1 1 calc R
C01E C 0.5897(5) -0.2874(4) -0.0837(5) 0.0407(13) Uani 1 1 d .
H01J H 0.6371 -0.2929 -0.1424 0.049 Uiso 1 1 calc R
C01F C 0.6031(6) -0.4950(5) -0.2531(5) 0.0478(15) Uani 1 1 d .
H01K H 0.5935 -0.5686 -0.3053 0.072 Uiso 1 1 calc GR
H01L H 0.6855 -0.4831 -0.2281 0.072 Uiso 1 1 calc GR
H01M H 0.5817 -0.4432 -0.2860 0.072 Uiso 1 1 calc GR
C01G C 1.1025(5) 1.0015(5) 0.7636(4) 0.0436(14) Uani 1 1 d .
H01A H 1.1838 0.9802 0.7426 0.065 Uiso 1 1 calc GR
H01B H 1.0718 0.9579 0.8019 0.065 Uiso 1 1 calc GR
H01C H 1.1012 1.0780 0.8097 0.065 Uiso 1 1 calc GR
C01H C 0.3374(6) -0.1447(6) 0.4689(5) 0.0541(16) Uani 1 1 d .
H01N H 0.4096 -0.1553 0.4277 0.081 Uiso 1 1 calc GR
H01O H 0.3031 -0.2150 0.4601 0.081 Uiso 1 1 calc GR
H01P H 0.3563 -0.1047 0.5441 0.081 Uiso 1 1 calc GR
C01I C 0.8558(6) 0.6286(5) 0.0292(5) 0.0520(16) Uani 1 1 d .
H01D H 0.8731 0.5887 -0.0457 0.078 Uiso 1 1 calc GR
H01E H 0.9274 0.6343 0.0725 0.078 Uiso 1 1 calc GR
H01F H 0.8283 0.7011 0.0382 0.078 Uiso 1 1 calc GR

loop_
_atom_site_aniso_label
_atom_site_aniso_U_11
_atom_site_aniso_U_22
_atom_site_aniso_U_33
_atom_site_aniso_U_23
_atom_site_aniso_U_13
_atom_site_aniso_U_12
S001 0.0206(6) 0.0194(6) 0.0517(8) 0.0069(6) -0.0010(5) 0.0027(5)
S002 0.0206(6) 0.0191(6) 0.0717(10) 0.0044(6) 0.0060(6) -0.0029(5)
O003 0.0348(19) 0.0287(19) 0.040(2) 0.0057(16) -0.0055(16) -0.0006(15)
O004 0.036(2) 0.0280(19) 0.042(2) 0.0090(16) 0.0072(16) 0.0023(15)
O005 0.044(2) 0.0294(19) 0.041(2) 0.0140(17) -0.0057(16) -0.0096(16)
O006 0.044(2) 0.0274(19) 0.046(2) 0.0143(17) 0.0051(17) 0.0076(16)
O007 0.042(2) 0.0191(18) 0.075(3) 0.0147(18) -0.0149(19) 0.0063(16)
O008 0.0301(19) 0.040(2) 0.053(2) 0.0014(18) 0.0117(17) -0.0014(16)
N009 0.029(2) 0.018(2) 0.039(2) 0.0101(18) 0.0020(18) 0.0012(16)
O00A 0.040(2) 0.0183(19) 0.117(4) 0.012(2) 0.033(2) -0.0060(16)
N00B 0.023(2) 0.024(2) 0.052(3) 0.016(2) 0.0031(19) 0.0024(17)
O00C 0.0255(19) 0.041(2) 0.076(3) -0.011(2) -0.0133(19) 0.0081(17)
N00D 0.022(2) 0.0134(19) 0.056(3) 0.0110(19) 0.0071(18) -0.0002(15)
N00E 0.022(2) 0.0142(19) 0.047(3) 0.0109(18) -0.0033(17) -0.0027(15)
C00F 0.016(2) 0.018(2) 0.040(3) 0.015(2) 0.0029(19) -0.0008(17)
C00G 0.020(2) 0.022(2) 0.038(3) 0.010(2) 0.0026(19) -0.0040(18)
C00H 0.025(2) 0.015(2) 0.043(3) 0.012(2) -0.001(2) -0.0022(18)
C00I 0.022(2) 0.018(2) 0.044(3) 0.014(2) 0.002(2) 0.0006(18)
C00J 0.027(2) 0.018(2) 0.040(3) 0.014(2) -0.002(2) 0.0018(19)
C00K 0.024(2) 0.014(2) 0.046(3) 0.011(2) 0.009(2) -0.0012(18)
C00L 0.018(2) 0.019(2) 0.042(3) 0.013(2) -0.0052(19) 0.0022(18)
C00M 0.028(2) 0.015(2) 0.046(3) 0.014(2) -0.003(2) -0.0024(18)
C00N 0.022(2) 0.020(2) 0.054(3) 0.012(2) 0.011(2) -0.0012(19)
C00O 0.025(2) 0.023(3) 0.050(3) 0.012(2) 0.005(2) -0.0023(19)
C00P 0.033(3) 0.019(2) 0.049(3) 0.005(2) 0.007(2) -0.006(2)
C00Q 0.027(2) 0.024(3) 0.043(3) 0.010(2) 0.002(2) 0.001(2)
C00R 0.022(2) 0.019(2) 0.041(3) 0.013(2) -0.001(2) 0.0016(18)
C00S 0.018(2) 0.021(2) 0.044(3) 0.012(2) -0.002(2) 0.0010(18)
C00T 0.032(3) 0.016(2) 0.055(3) 0.012(2) 0.011(2) 0.003(2)
C00U 0.027(2) 0.015(2) 0.041(3) 0.013(2) 0.000(2) 0.0037(18)
C00V 0.024(2) 0.017(2) 0.037(3) 0.012(2) 0.0027(19) 0.0018(18)
C00W 0.031(3) 0.027(3) 0.043(3) 0.013(2) 0.000(2) 0.001(2)
C00X 0.035(3) 0.019(2) 0.038(3) 0.012(2) 0.004(2) 0.005(2)
C00Y 0.022(2) 0.023(2) 0.040(3) 0.014(2) 0.000(2) -0.0003(18)
C00Z 0.034(3) 0.019(2) 0.041(3) 0.008(2) -0.002(2) 0.007(2)
C010 0.028(3) 0.022(3) 0.060(4) 0.021(3) 0.007(2) 0.001(2)
C011 0.024(2) 0.016(2) 0.040(3) 0.011(2) -0.003(2) 0.0009(18)
C012 0.017(2) 0.018(2) 0.051(3) 0.013(2) 0.006(2) 0.0030(18)
C013 0.025(2) 0.025(3) 0.041(3) 0.011(2) 0.000(2) 0.004(2)
C014 0.025(3) 0.027(3) 0.055(3) 0.019(2) -0.005(2) 0.006(2)
C015 0.029(3) 0.029(3) 0.053(3) 0.022(3) 0.007(2) 0.002(2)
C016 0.026(2) 0.017(2) 0.047(3) 0.014(2) -0.007(2) 0.0010(19)
C017 0.026(2) 0.033(3) 0.044(3) 0.017(2) -0.006(2) -0.001(2)
C018 0.030(3) 0.019(2) 0.047(3) 0.011(2) -0.009(2) 0.002(2)
C019 0.025(2) 0.021(2) 0.056(3) 0.018(2) -0.001(2) -0.0031(19)
C01A 0.036(3) 0.022(3) 0.047(3) 0.013(2) 0.003(2) -0.003(2)
C01B 0.022(2) 0.015(2) 0.057(3) 0.013(2) 0.004(2) 0.0023(18)
C01C 0.035(3) 0.029(3) 0.057(4) 0.022(3) 0.003(2) 0.002(2)
C01D 0.029(3) 0.026(3) 0.081(4) 0.021(3) 0.021(3) 0.001(2)
C01E 0.035(3) 0.029(3) 0.060(4) 0.018(3) 0.021(3) 0.002(2)
C01F 0.058(4) 0.042(3) 0.043(3) 0.014(3) 0.013(3) 0.015(3)
C01G 0.051(3) 0.034(3) 0.042(3) 0.011(3) -0.006(3) -0.012(3)
C01H 0.056(4) 0.062(4) 0.048(4) 0.025(3) 0.000(3) 0.015(3)
C01I 0.061(4) 0.056(4) 0.044(4) 0.024(3) 0.003(3) -0.014(3)

loop_
_atom_type_symbol
_atom_type_description
_atom_type_scat_dispersion_real
_atom_type_scat_dispersion_imag
_atom_type_scat_source
C C 0.0033 0.0016 'International Tables Vol C Tables 4.2.6.8 and 6.1.1.4'
H H 0.0000 0.0000 'International Tables Vol C Tables 4.2.6.8 and 6.1.1.4'
N N 0.0061 0.0033 'International Tables Vol C Tables 4.2.6.8 and 6.1.1.4'
O O 0.0106 0.0060 'International Tables Vol C Tables 4.2.6.8 and 6.1.1.4'
S S 0.1246 0.1234 'International Tables Vol C Tables 4.2.6.8 and 6.1.1.4'

loop_
_geom_angle_atom_site_label_1
_geom_angle_atom_site_label_2
_geom_angle_atom_site_label_3
_geom_angle
O007 S001 O008 118.4(2)
O007 S001 N00E 107.9(2)
O007 S001 C00S 111.5(2)
O008 S001 N00E 107.7(2)
O008 S001 C00S 107.9(2)
N00E S001 C00S 102.3(2)
O00A S002 N00D 107.8(2)
O00A S002 C01B 111.2(3)
O00C S002 O00A 117.5(3)
O00C S002 N00D 108.9(3)
O00C S002 C01B 108.6(2)
N00D S002 C01B 101.8(2)
C00G O003 C01G 118.0(4)
C013 O004 C01F 118.2(4)
C00M O005 C01I 112.3(4)
C00X O006 C01H 112.4(4)
C00W N009 C00L 117.1(4)
C01A N00B C00K 117.3(4)
C00R N00D S002 118.4(3)
C00R N00D C012 123.0(4)
C012 N00D S002 118.5(3)
C00V N00E S001 118.3(3)
C00V N00E C011 123.5(4)
C011 N00E S001 118.1(3)
C00H C00F C00S 117.2(4)
C00H C00F C00U 122.3(4)
C00S C00F C00U 120.3(4)
O003 C00G C00H 115.9(4)
O003 C00G C017 123.3(4)
C00H C00G C017 120.9(4)
C00F C00H C00G 120.9(4)
C00F C00H H00H 119.6
C00G C00H H00H 119.6
C00Y C00I H00I 119.4
C013 C00I H00I 119.4
C013 C00I C00Y 121.3(4)
C00R C00J H00J 117.9
C00R C00J C00Y 124.3(4)
C00Y C00J H00J 117.9
N00B C00K C00N 123.0(5)
N00B C00K C012 120.1(4)
C012 C00K C00N 116.9(4)
N009 C00L C011 119.1(4)
N009 C00L C016 123.1(4)
C011 C00L C016 117.7(4)
O005 C00M H00A 108.6
O005 C00M H00B 108.6
O005 C00M C00V 114.6(4)
H00A C00M H00B 107.6
C00V C00M H00A 108.6
C00V C00M H00B 108.6
C00T C00N C00K 120.1(5)
C00T C00N C010 123.3(4)
C010 C00N C00K 116.6(5)
C00P C00O H00O 119.9
C012 C00O H00O 119.9
C012 C00O C00P 120.1(5)
C00O C00P H00P 119.9
C00T C00P C00O 120.1(5)
C00T C00P H00P 119.9
C00Z C00Q H00Q 119.7
C011 C00Q H00Q 119.7
C011 C00Q C00Z 120.5(5)
N00D C00R C00X 115.7(4)
C00J C00R N00D 121.4(4)
C00J C00R C00X 122.9(4)
C00F C00S S001 116.7(4)
C014 C00S S001 121.2(4)
C014 C00S C00F 121.7(4)
C00N C00T H00T 119.7
C00P C00T C00N 120.7(4)
C00P C00T H00T 119.7
C00F C00U H00U 117.9
C00V C00U C00F 124.2(4)
C00V C00U H00U 117.9
N00E C00V C00M 115.1(4)
C00U C00V N00E 121.6(4)
C00U C00V C00M 123.4(4)
N009 C00W H00W 117.9
N009 C00W C015 124.3(5)
C015 C00W H00W 117.9
O006 C00X C00R 113.5(4)
O006 C00X H00C 108.9
O006 C00X H00D 108.9
C00R C00X H00C 108.9
C00R C00X H00D 108.9
H00C C00X H00D 107.7
C00I C00Y C00J 122.6(4)
C00I C00Y C01B 117.5(4)
C01B C00Y C00J 119.8(4)
C00Q C00Z H00Z 119.9
C018 C00Z C00Q 120.2(5)
C018 C00Z H00Z 119.9
C00N C010 H010 119.9
C01C C010 C00N 120.1(5)
C01C C010 H010 119.9
C00L C011 N00E 118.4(4)
C00Q C011 N00E 120.7(4)
C00Q C011 C00L 120.9(4)
C00K C012 N00D 117.7(4)
C00O C012 N00D 120.3(4)
C00O C012 C00K 122.0(4)
O004 C013 C00I 116.0(4)
O004 C013 C01E 124.0(5)
C00I C013 C01E 119.9(5)
C00S C014 H014 119.9
C017 C014 C00S 120.2(4)
C017 C014 H014 119.9
C00W C015 H015 120.6
C019 C015 C00W 118.8(5)
C019 C015 H015 120.6
C018 C016 C00L 120.0(5)
C018 C016 C019 123.6(4)
C019 C016 C00L 116.4(4)
C00G C017 H017 120.6
C014 C017 C00G 118.8(5)
C014 C017 H017 120.6
C00Z C018 C016 120.6(5)
C00Z C018 H018 119.7
C016 C018 H018 119.7
C015 C019 C016 120.3(4)
C015 C019 H019 119.9
C016 C019 H019 119.9
N00B C01A H01G 117.7
N00B C01A C01C 124.7(5)
C01C C01A H01G 117.7
C00Y C01B S002 117.1(4)
C01D C01B S002 121.5(4)
C01D C01B C00Y 121.1(5)
C010 C01C C01A 118.2(5)
C010 C01C H01H 120.9
C01A C01C H01H 120.9
C01B C01D H01I 119.9
C01B C01D C01E 120.3(5)
C01E C01D H01I 119.9
C013 C01E H01J 120.2
C01D C01E C013 119.6(5)
C01D C01E H01J 120.2
O004 C01F H01K 109.5
O004 C01F H01L 109.5
O004 C01F H01M 109.5
H01K C01F H01L 109.5
H01K C01F H01M 109.5
H01L C01F H01M 109.5
O003 C01G H01A 109.5
O003 C01G H01B 109.5
O003 C01G H01C 109.5
H01A C01G H01B 109.5
H01A C01G H01C 109.5
H01B C01G H01C 109.5
O006 C01H H01N 109.5
O006 C01H H01O 109.5
O006 C01H H01P 109.5
H01N C01H H01O 109.5
H01N C01H H01P 109.5
H01O C01H H01P 109.5
O005 C01I H01D 109.5
O005 C01I H01E 109.5
O005 C01I H01F 109.5
H01D C01I H01E 109.5
H01D C01I H01F 109.5
H01E C01I H01F 109.5

loop_
_geom_bond_atom_site_label_1
_geom_bond_atom_site_label_2
_geom_bond_distance
S001 O007 1.438(4)
S001 O008 1.439(4)
S001 N00E 1.657(4)
S001 C00S 1.732(5)
S002 O00A 1.437(4)
S002 O00C 1.436(5)
S002 N00D 1.648(4)
S002 C01B 1.736(5)
O003 C00G 1.367(6)
O003 C01G 1.425(6)
O004 C013 1.364(6)
O004 C01F 1.417(6)
O005 C00M 1.413(6)
O005 C01I 1.423(7)
O006 C00X 1.421(6)
O006 C01H 1.432(7)
N009 C00L 1.362(6)
N009 C00W 1.314(6)
N00B C00K 1.357(6)
N00B C01A 1.315(7)
N00D C00R 1.417(6)
N00D C012 1.458(6)
N00E C00V 1.425(6)
N00E C011 1.445(6)
C00F C00H 1.388(6)
C00F C00S 1.416(6)
C00F C00U 1.461(7)
C00G C00H 1.388(7)
C00G C017 1.408(7)
C00H H00H 0.9300
C00I H00I 0.9300
C00I C00Y 1.391(7)
C00I C013 1.383(7)
C00J H00J 0.9300
C00J C00R 1.343(6)
C00J C00Y 1.449(7)
C00K C00N 1.437(6)
C00K C012 1.425(7)
C00L C011 1.430(7)
C00L C016 1.433(6)
C00M H00A 0.9700
C00M H00B 0.9700
C00M C00V 1.511(7)
C00N C00T 1.412(7)
C00N C010 1.417(7)
C00O H00O 0.9300
C00O C00P 1.426(7)
C00O C012 1.355(7)
C00P H00P 0.9300
C00P C00T 1.362(8)
C00Q H00Q 0.9300
C00Q C00Z 1.417(7)
C00Q C011 1.364(7)
C00R C00X 1.495(7)
C00S C014 1.387(7)
C00T H00T 0.9300
C00U H00U 0.9300
C00U C00V 1.335(6)
C00W H00W 0.9300
C00W C015 1.420(7)
C00X H00C 0.9700
C00X H00D 0.9700
C00Y C01B 1.413(6)
C00Z H00Z 0.9300
C00Z C018 1.371(7)
C010 H010 0.9300
C010 C01C 1.361(8)
C013 C01E 1.400(7)
C014 H014 0.9300
C014 C017 1.372(7)
C015 H015 0.9300
C015 C019 1.346(7)
C016 C018 1.402(7)
C016 C019 1.417(7)
C017 H017 0.9300
C018 H018 0.9300
C019 H019 0.9300
C01A H01G 0.9300
C01A C01C 1.420(7)
C01B C01D 1.376(7)
C01C H01H 0.9300
C01D H01I 0.9300
C01D C01E 1.379(8)
C01E H01J 0.9300
C01F H01K 0.9600
C01F H01L 0.9600
C01F H01M 0.9600
C01G H01A 0.9600
C01G H01B 0.9600
C01G H01C 0.9600
C01H H01N 0.9600
C01H H01O 0.9600
C01H H01P 0.9600
C01I H01D 0.9600
C01I H01E 0.9600
C01I H01F 0.9600

loop_
_geom_torsion_atom_site_label_1
_geom_torsion_atom_site_label_2
_geom_torsion_atom_site_label_3
_geom_torsion_atom_site_label_4
_geom_torsion
S001 N00E C00V C00M 156.1(3)
S001 N00E C00V C00U -23.3(6)
S001 N00E C011 C00L 94.6(4)
S001 N00E C011 C00Q -83.9(5)
S001 C00S C014 C017 169.5(4)
S002 N00D C00R C00J -23.2(6)
S002 N00D C00R C00X 156.0(4)
S002 N00D C012 C00K 98.8(4)
S002 N00D C012 C00O -81.1(5)
S002 C01B C01D C01E 168.4(4)
O003 C00G C00H C00F 178.5(4)
O003 C00G C017 C014 -177.1(4)
O004 C013 C01E C01D -178.7(5)
O005 C00M C00V N00E -56.0(5)
O005 C00M C00V C00U 123.3(5)
O007 S001 N00E C00V 160.6(4)
O007 S001 N00E C011 -15.8(4)
O007 S001 C00S C00F -154.2(3)
O007 S001 C00S C014 32.2(5)
O008 S001 N00E C00V -70.6(4)
O008 S001 N00E C011 113.0(4)
O008 S001 C00S C00F 74.2(4)
O008 S001 C00S C014 -99.3(4)
N009 C00L C011 N00E 0.9(6)
N009 C00L C011 C00Q 179.4(4)
N009 C00L C016 C018 -179.4(4)
N009 C00L C016 C019 0.2(6)
N009 C00W C015 C019 -1.8(8)
O00A S002 N00D C00R 160.5(4)
O00A S002 N00D C012 -16.3(5)
O00A S002 C01B C00Y -154.4(4)
O00A S002 C01B C01D 32.2(5)
N00B C00K C00N C00T -179.2(4)
N00B C00K C00N C010 2.7(7)
N00B C00K C012 N00D 0.0(6)
N00B C00K C012 C00O 179.9(4)
N00B C01A C01C C010 -1.3(8)
O00C S002 N00D C00R -71.0(4)
O00C S002 N00D C012 112.1(4)
O00C S002 C01B C00Y 74.8(4)
O00C S002 C01B C01D -98.6(5)
N00D S002 C01B C00Y -39.9(4)
N00D S002 C01B C01D 146.7(4)
N00D C00R C00X O006 -55.3(5)
N00E S001 C00S C00F -39.2(4)
N00E S001 C00S C014 147.3(4)
C00F C00S C014 C017 -3.7(7)
C00F C00U C00V N00E -8.4(7)
C00F C00U C00V C00M 172.3(4)
C00H C00F C00S S001 -168.4(3)
C00H C00F C00S C014 5.1(7)
C00H C00F C00U C00V -163.6(5)
C00H C00G C017 C014 4.8(7)
C00I C00Y C01B S002 -167.7(3)
C00I C00Y C01B C01D 5.8(7)
C00I C013 C01E C01D 3.3(8)
C00J C00R C00X O006 123.9(5)
C00J C00Y C01B S002 16.3(6)
C00J C00Y C01B C01D -170.2(5)
C00K N00B C01A C01C 0.7(7)
C00K C00N C00T C00P 0.4(7)
C00K C00N C010 C01C -3.2(7)
C00L N009 C00W C015 0.1(7)
C00L C016 C018 C00Z -0.1(7)
C00L C016 C019 C015 -1.9(7)
C00N C00K C012 N00D -178.0(4)
C00N C00K C012 C00O 2.0(7)
C00N C010 C01C C01A 2.5(7)
C00O C00P C00T C00N 0.0(7)
C00P C00O C012 N00D 178.2(4)
C00P C00O C012 C00K -1.7(7)
C00Q C00Z C018 C016 -0.1(7)
C00R N00D C012 C00K -77.9(6)
C00R N00D C012 C00O 102.2(6)
C00R C00J C00Y C00I -163.4(5)
C00R C00J C00Y C01B 12.4(7)
C00S S001 N00E C00V 43.0(4)
C00S S001 N00E C011 -133.5(4)
C00S C00F C00H C00G -1.5(7)
C00S C00F C00U C00V 11.4(7)
C00S C014 C017 C00G -1.3(7)
C00T C00N C010 C01C 178.8(5)
C00U C00F C00H C00G 173.6(4)
C00U C00F C00S S001 16.3(6)
C00U C00F C00S C014 -170.1(4)
C00V N00E C011 C00L -81.6(6)
C00V N00E C011 C00Q 99.8(5)
C00W N009 C00L C011 -179.0(4)
C00W N009 C00L C016 0.7(6)
C00W C015 C019 C016 2.7(7)
C00Y C00I C013 O004 179.6(4)
C00Y C00I C013 C01E -2.2(7)
C00Y C00J C00R N00D -9.7(7)
C00Y C00J C00R C00X 171.2(4)
C00Y C01B C01D C01E -4.8(8)
C00Z C00Q C011 N00E 178.5(4)
C00Z C00Q C011 C00L 0.0(7)
C010 C00N C00T C00P 178.3(5)
C011 N00E C00V C00M -27.7(6)
C011 N00E C00V C00U 153.0(5)
C011 C00L C016 C018 0.2(6)
C011 C00L C016 C019 179.8(4)
C011 C00Q C00Z C018 0.1(7)
C012 N00D C00R C00J 153.6(5)
C012 N00D C00R C00X -27.2(7)
C012 C00K C00N C00T -1.3(6)
C012 C00K C00N C010 -179.4(4)
C012 C00O C00P C00T 0.7(7)
C013 C00I C00Y C00J 173.7(4)
C013 C00I C00Y C01B -2.2(7)
C016 C00L C011 N00E -178.7(4)
C016 C00L C011 C00Q -0.2(6)
C017 C00G C00H C00F -3.3(7)
C018 C016 C019 C015 177.7(5)
C019 C016 C018 C00Z -179.6(4)
C01A N00B C00K C00N -1.5(7)
C01A N00B C00K C012 -179.3(4)
C01B S002 N00D C00R 43.5(4)
C01B S002 N00D C012 -133.4(4)
C01B C01D C01E C013 0.1(9)
C01F O004 C013 C00I 180.0(4)
C01F O004 C013 C01E 1.9(7)
C01G O003 C00G C00H -179.6(4)
C01G O003 C00G C017 2.3(7)
C01H O006 C00X C00R -64.3(5)
C01I O005 C00M C00V -62.8(5)
